data_1565114
loop_
_publ_author_name
'Usta, Hakan'
'Cosut, Bunyemin'
'Alkan, Fahri'

_publ_section_title
;
 Understanding and Tailoring Excited State Properties in
 Solution-Processable Oligo(<i>p</i>-phenyleneethynylene)s: Highly
 Fluorescent Hybridized Local and Charge Transfer Character via Experiment
 and Theory.
;
_journal_issue 42
_journal_name_full 'The journal of physical chemistry. B'
_journal_page_first 11717
_journal_page_last 11731
_journal_paper_doi 10.1021/acs.jpcb.1c07165
_journal_volume 125
_journal_year 2021
_chemical_formula_moiety 'C74 H71 N2 O2'
_chemical_formula_sum 'C74 H71 N2 O2'
_chemical_formula_weight 1020.32
_space_group_crystal_system triclinic
_space_group_IT_number 2
_space_group_name_Hall '-P 1'
_space_group_name_H-M_alt 'P -1'
_atom_sites_solution_hydrogens geom
_atom_sites_solution_primary dual
_audit_creation_date 2021-07-21
_audit_creation_method
;
Olex2 1.3
(compiled 2020.11.12 svn.r5f609507 for OlexSys, GUI svn.r6272)
;
_cell_angle_alpha 89.272(4)
_cell_angle_beta 83.728(4)
_cell_angle_gamma 78.417(4)
_cell_formula_units_Z 2
_cell_length_a 10.1344(15)
_cell_length_b 11.8720(18)
_cell_length_c 24.645(3)
_cell_measurement_reflns_used 3555
_cell_measurement_temperature 173.0
_cell_measurement_theta_max 20.10
_cell_measurement_theta_min 2.31
_cell_volume 2887.3(7)
_computing_molecular_graphics 'Olex2 1.3 (Dolomanov et al., 2009)'
_computing_publication_material 'Olex2 1.3 (Dolomanov et al., 2009)'
_computing_structure_refinement 'SHELXL 2018/3 (Sheldrick, 2015)'
_computing_structure_solution 'SHELXT 2018/2 (Sheldrick, 2018)'
_diffrn_ambient_temperature 173.0
_diffrn_detector_area_resol_mean 8.3333
_diffrn_measured_fraction_theta_full 0.997
_diffrn_measured_fraction_theta_max 0.997
_diffrn_measurement_device_type 'Bruker APEX II QUAZAR three-circle diffractometer'
_diffrn_measurement_method '\f and \w scans'
_diffrn_radiation_type MoK\a
_diffrn_radiation_wavelength 0.71073
_diffrn_reflns_av_R_equivalents 0.0875
_diffrn_reflns_av_unetI/netI 0.1120
_diffrn_reflns_Laue_measured_fraction_full 0.997
_diffrn_reflns_Laue_measured_fraction_max 0.997
_diffrn_reflns_limit_h_max 12
_diffrn_reflns_limit_h_min -12
_diffrn_reflns_limit_k_max 14
_diffrn_reflns_limit_k_min -14
_diffrn_reflns_limit_l_max 29
_diffrn_reflns_limit_l_min -29
_diffrn_reflns_number 34361
_diffrn_reflns_point_group_measured_fraction_full 0.997
_diffrn_reflns_point_group_measured_fraction_max 0.997
_diffrn_reflns_theta_full 25.068
_diffrn_reflns_theta_max 25.068
_diffrn_reflns_theta_min 1.663
_exptl_absorpt_coefficient_mu 0.069
_exptl_absorpt_correction_T_max 0.7452
_exptl_absorpt_correction_T_min 0.4236
_exptl_absorpt_correction_type multi-scan
_exptl_absorpt_process_details SADABS
_exptl_crystal_density_diffrn 1.174
_exptl_crystal_description Plate
_exptl_crystal_F_000 1090
_exptl_crystal_size_max 0.256
_exptl_crystal_size_mid 0.082
_exptl_crystal_size_min 0.071
_refine_diff_density_max 0.492
_refine_diff_density_min -0.380
_refine_diff_density_rms 0.049
_refine_ls_extinction_method none
_refine_ls_goodness_of_fit_ref 1.027
_refine_ls_hydrogen_treatment constr
_refine_ls_matrix_type full
_refine_ls_number_parameters 707
_refine_ls_number_reflns 10208
_refine_ls_number_restraints 0
_refine_ls_restrained_S_all 1.027
_refine_ls_R_factor_all 0.1673
_refine_ls_R_factor_gt 0.0781
_refine_ls_shift/su_max 0.000
_refine_ls_shift/su_mean 0.000
_refine_ls_structure_factor_coef Fsqd
_refine_ls_weighting_details 'w=1/[\s^2^(Fo^2^)+(0.0616P)^2^+2.3791P] where P=(Fo^2^+2Fc^2^)/3'
_refine_ls_weighting_scheme calc
_refine_ls_wR_factor_gt 0.1686
_refine_ls_wR_factor_ref 0.2087
_reflns_Friedel_coverage 0.000
_reflns_number_gt 5122
_reflns_number_total 10208
_reflns_threshold_expression 'I > 2\s(I)'
_cod_data_source_file jp1c07165_si_002.cif
_cod_data_source_block 21gtu201_bc_806_0m
_cod_database_code 1565114
_shelx_shelxl_version_number 2018/3
_shelx_space_group_comment
;
The symmetry employed for this shelxl refinement is uniquely defined
by the following loop, which should always be used as a source of
symmetry information in preference to the above space-group names.
They are only intended as comments.
;
_shelx_estimated_absorpt_t_max 0.995
_shelx_estimated_absorpt_t_min 0.982
_olex2_refinement_description
;
1. Fixed Uiso
 At 1.2 times of:
  All C(H) groups, All C(H,H) groups
 At 1.5 times of:
  All C(H,H,H) groups
2.a Ternary CH refined with riding coordinates:
 C34(H33C), C42(H42)
2.b Secondary CH2 refined with riding coordinates:
 C33(H33A,H33B), C35(H35A,H35B), C36(H36A,H36B), C37(H37A,H37B), C39(H39A,
 H39B), C41(H41A,H41B), C45(H45A,H45B), C46(H46A,H46B), C47(H47A,H47B)
2.c Aromatic/amide H refined with riding coordinates:
 C1(H1), C2(H2), C3(H3), C4(H4), C5(H5), C8(H8), C9(H9), C10(H10), C11(H11),
 C12(H12), C14(H14), C15(H15), C16(H16), C17(H17), C20(H20), C21(H21), C22(H22),
  C23(H23), C28(H28), C32(H32), C43(H43), C52(H52), C53(H53), C54(H54),
 C55(H55), C58(H58), C59(H59), C60(H60), C61(H61), C64(H64), C65(H65), C66(H66),
  C67(H67), C68(H68), C70(H70), C71(H71), C72(H72), C73(H73), C74(H74)
2.d Idealised Me refined as rotating group:
 C38(H38A,H38B,H38C), C40(H40A,H40B,H40C), C44(H44A,H44B,H44C), C48(H48A,H48B,
 H48C)
;
_olex2_submission_special_instructions 'No special instructions were received'

loop_
_space_group_symop_operation_xyz
'x, y, z'
'-x, -y, -z'

loop_
_atom_site_label
_atom_site_type_symbol
_atom_site_fract_x
_atom_site_fract_y
_atom_site_fract_z
_atom_site_U_iso_or_equiv
_atom_site_adp_type
_atom_site_occupancy
_atom_site_site_symmetry_order
_atom_site_calc_flag
_atom_site_refinement_flags_posn
_atom_site_refinement_flags_adp
_atom_site_refinement_flags_occupancy
_atom_site_disorder_assembly
_atom_site_disorder_group
O1 O 0.1245(4) 0.5001(4) 0.40682(14) 0.1210(16) Uani 1 1 d . . . . .
O2 O 0.5009(4) 0.2442(3) 0.52712(12) 0.0831(11) Uani 1 1 d . . . . .
N1 N 0.6008(3) 1.2263(2) 0.10369(11) 0.0396(8) Uani 1 1 d . . . . .
N2 N -0.1059(3) -0.2548(2) 0.91019(11) 0.0390(8) Uani 1 1 d . . . . .
C1 C 0.5302(4) 1.2284(4) -0.06067(15) 0.0500(11) Uani 1 1 d . . . . .
H1 H 0.516504 1.228508 -0.098203 0.060 Uiso 1 1 calc R U . . .
C2 C 0.4961(4) 1.3283(4) -0.03056(16) 0.0494(11) Uani 1 1 d . . . . .
H2 H 0.457672 1.397803 -0.047421 0.059 Uiso 1 1 calc R U . . .
C3 C 0.5844(4) 1.1277(4) -0.03578(16) 0.0476(10) Uani 1 1 d . . . . .
H3 H 0.605213 1.057606 -0.056038 0.057 Uiso 1 1 calc R U . . .
C4 C 0.5168(4) 1.3297(3) 0.02377(14) 0.0397(9) Uani 1 1 d . . . . .
H4 H 0.491368 1.399414 0.044254 0.048 Uiso 1 1 calc R U . . .
C5 C 0.6088(4) 1.1273(3) 0.01784(15) 0.0409(9) Uani 1 1 d . . . . .
H5 H 0.648807 1.057612 0.034124 0.049 Uiso 1 1 calc R U . . .
C6 C 0.5752(3) 1.2285(3) 0.04853(14) 0.0347(9) Uani 1 1 d . . . . .
C7 C 0.6240(4) 1.3231(3) 0.13128(15) 0.0409(9) Uani 1 1 d . . . . .
C8 C 0.6991(4) 1.3971(3) 0.10438(17) 0.0486(10) Uani 1 1 d . . . . .
H8 H 0.737036 1.381878 0.067595 0.058 Uiso 1 1 calc R U . . .
C9 C 0.5731(4) 1.3448(3) 0.18544(16) 0.0495(10) Uani 1 1 d . . . . .
H9 H 0.523642 1.293691 0.204435 0.059 Uiso 1 1 calc R U . . .
C10 C 0.5940(5) 1.4402(4) 0.21181(19) 0.0650(13) Uani 1 1 d . . . . .
H10 H 0.559156 1.454023 0.249021 0.078 Uiso 1 1 calc R U . . .
C11 C 0.7181(4) 1.4930(4) 0.1315(2) 0.0625(13) Uani 1 1 d . . . . .
H11 H 0.768682 1.543987 0.113049 0.075 Uiso 1 1 calc R U . . .
C12 C 0.6644(5) 1.5154(4) 0.1852(2) 0.0677(14) Uani 1 1 d . . . . .
H12 H 0.676093 1.582144 0.203366 0.081 Uiso 1 1 calc R U . . .
C13 C 0.5786(4) 1.1297(3) 0.13611(13) 0.0353(9) Uani 1 1 d . . . . .
C14 C 0.4577(4) 1.0923(3) 0.13808(14) 0.0373(9) Uani 1 1 d . . . . .
H14 H 0.390070 1.128569 0.116204 0.045 Uiso 1 1 calc R U . . .
C15 C 0.6774(4) 1.0738(3) 0.16717(14) 0.0422(9) Uani 1 1 d . . . . .
H15 H 0.761789 1.097656 0.165737 0.051 Uiso 1 1 calc R U . . .
C16 C 0.6539(4) 0.9836(3) 0.20021(15) 0.0435(10) Uani 1 1 d . . . . .
H16 H 0.722976 0.946358 0.221198 0.052 Uiso 1 1 calc R U . . .
C17 C 0.4341(4) 1.0022(3) 0.17174(14) 0.0397(9) Uani 1 1 d . . . . .
H17 H 0.349574 0.978755 0.173041 0.048 Uiso 1 1 calc R U . . .
C18 C 0.5320(4) 0.9453(3) 0.20374(13) 0.0336(8) Uani 1 1 d . . . . .
C19 C 0.5030(4) 0.8537(3) 0.24159(14) 0.0383(9) Uani 1 1 d . . . . .
C20 C 0.4078(4) 0.7881(3) 0.23285(15) 0.0447(10) Uani 1 1 d . . . . .
H20 H 0.362242 0.800558 0.200934 0.054 Uiso 1 1 calc R U . . .
C21 C 0.5682(4) 0.8307(3) 0.28861(15) 0.0487(10) Uani 1 1 d . . . . .
H21 H 0.634975 0.872860 0.295614 0.058 Uiso 1 1 calc R U . . .
C22 C 0.5383(4) 0.7484(3) 0.32520(16) 0.0525(11) Uani 1 1 d . . . . .
H22 H 0.584709 0.735086 0.356873 0.063 Uiso 1 1 calc R U . . .
C23 C 0.3776(4) 0.7050(3) 0.26970(16) 0.0475(10) Uani 1 1 d . . . . .
H23 H 0.312159 0.661462 0.262599 0.057 Uiso 1 1 calc R U . . .
C24 C 0.4420(4) 0.6849(3) 0.31668(15) 0.0456(10) Uani 1 1 d . . . . .
C25 C 0.4091(4) 0.6002(4) 0.35544(16) 0.0539(11) Uani 1 1 d . . . . .
C26 C 0.3807(4) 0.5324(4) 0.38861(16) 0.0552(11) Uani 1 1 d . . . . .
C27 C 0.3460(5) 0.4511(4) 0.42829(16) 0.0538(11) Uani 1 1 d . . . . .
C28 C 0.4432(5) 0.3877(3) 0.45857(15) 0.0550(11) Uani 1 1 d . . . . .
H28 H 0.533709 0.399492 0.453349 0.066 Uiso 1 1 calc R U . . .
C29 C 0.2143(5) 0.4333(5) 0.43697(18) 0.0748(15) Uani 1 1 d . . . . .
C30 C 0.4093(5) 0.3076(4) 0.49627(16) 0.0590(12) Uani 1 1 d . . . . .
C31 C 0.2772(6) 0.2918(4) 0.50463(17) 0.0687(14) Uani 1 1 d . . . . .
C32 C 0.1799(6) 0.3547(5) 0.47464(19) 0.0933(19) Uani 1 1 d . . . . .
H32 H 0.089256 0.343426 0.480140 0.112 Uiso 1 1 calc R U . . .
C33 C -0.0078(7) 0.4732(12) 0.4098(3) 0.243(7) Uani 1 1 d . . . . .
H33A H 0.001587 0.392739 0.422403 0.291 Uiso 1 1 calc R U . . .
H33B H -0.064439 0.521977 0.439272 0.291 Uiso 1 1 calc R U . . .
C34 C -0.0694(7) 0.4807(9) 0.3737(3) 0.163(4) Uani 1 1 d . . . . .
H33C H -0.091868 0.566254 0.377896 0.195 Uiso 1 1 calc R U . . .
C35 C -0.0120(6) 0.4913(6) 0.3152(2) 0.101(2) Uani 1 1 d . . . . .
H35A H -0.015226 0.420277 0.295257 0.121 Uiso 1 1 calc R U . . .
H35B H 0.084500 0.496350 0.314676 0.121 Uiso 1 1 calc R U . . .
C36 C -0.0845(6) 0.5950(5) 0.2845(2) 0.0992(19) Uani 1 1 d . . . . .
H36A H -0.177494 0.584852 0.280410 0.119 Uiso 1 1 calc R U . . .
H36B H -0.092010 0.665388 0.306700 0.119 Uiso 1 1 calc R U . . .
C37 C -0.0161(5) 0.6112(5) 0.2307(2) 0.0895(17) Uani 1 1 d . . . . .
H37A H -0.013008 0.541899 0.208283 0.107 Uiso 1 1 calc R U . . .
H37B H 0.078609 0.615942 0.234969 0.107 Uiso 1 1 calc R U . . .
C38 C -0.0779(6) 0.7162(4) 0.1990(2) 0.0967(19) Uani 1 1 d . . . . .
H38A H -0.025734 0.716512 0.163120 0.145 Uiso 1 1 calc R U . . .
H38B H -0.075726 0.786180 0.219236 0.145 Uiso 1 1 calc R U . . .
H38C H -0.171934 0.713250 0.194309 0.145 Uiso 1 1 calc R U . . .
C39 C -0.2211(5) 0.4760(6) 0.3816(2) 0.0995(19) Uani 1 1 d . . . . .
H39A H -0.251393 0.474917 0.421129 0.119 Uiso 1 1 calc R U . . .
H39B H -0.273478 0.546239 0.366188 0.119 Uiso 1 1 calc R U . . .
C40 C -0.2495(5) 0.3750(5) 0.35540(19) 0.0853(16) Uani 1 1 d . . . . .
H40A H -0.230523 0.380608 0.315717 0.128 Uiso 1 1 calc R U . . .
H40B H -0.344973 0.371196 0.364762 0.128 Uiso 1 1 calc R U . . .
H40C H -0.191983 0.305451 0.368174 0.128 Uiso 1 1 calc R U . . .
C41 C 0.6167(7) 0.1912(9) 0.5031(3) 0.198(5) Uani 1 1 d . . . . .
H41A H 0.665500 0.248480 0.485236 0.237 Uiso 1 1 calc R U . . .
H41B H 0.600616 0.139736 0.474266 0.237 Uiso 1 1 calc R U . . .
C42 C 0.7055(8) 0.1202(8) 0.5428(3) 0.171(5) Uani 1 1 d . . . . .
H42 H 0.692491 0.176663 0.573600 0.205 Uiso 1 1 calc R U . . .
C43 C 0.8331(12) 0.1119(10) 0.5283(5) 0.236(6) Uani 1 1 d . . . . .
H43 H 0.891104 0.041978 0.536595 0.283 Uiso 1 1 calc R U . . .
C44 C 0.8939(9) 0.1947(8) 0.5020(4) 0.213(5) Uani 1 1 d . . . . .
H44A H 0.906089 0.179910 0.462606 0.320 Uiso 1 1 calc R U . . .
H44B H 0.982392 0.192210 0.515090 0.320 Uiso 1 1 calc R U . . .
H44C H 0.836412 0.270791 0.509782 0.320 Uiso 1 1 calc R U . . .
C45 C 0.6347(7) 0.0281(6) 0.5703(3) 0.123(2) Uani 1 1 d . . . . .
H45A H 0.543217 0.066530 0.586412 0.147 Uiso 1 1 calc R U . . .
H45B H 0.622691 -0.025477 0.541623 0.147 Uiso 1 1 calc R U . . .
C46 C 0.7049(6) -0.0419(5) 0.6143(2) 0.1009(19) Uani 1 1 d . . . . .
H46A H 0.792295 -0.086607 0.597107 0.121 Uiso 1 1 calc R U . . .
H46B H 0.726190 0.012269 0.640670 0.121 Uiso 1 1 calc R U . . .
C47 C 0.6321(8) -0.1235(6) 0.6457(3) 0.141(3) Uani 1 1 d . . . . .
H47A H 0.545508 -0.078837 0.663610 0.169 Uiso 1 1 calc R U . . .
H47B H 0.609372 -0.177100 0.619379 0.169 Uiso 1 1 calc R U . . .
C48 C 0.7032(8) -0.1916(6) 0.6873(3) 0.146(3) Uani 1 1 d . . . . .
H48A H 0.793347 -0.230340 0.671204 0.219 Uiso 1 1 calc R U . . .
H48B H 0.651628 -0.249164 0.701519 0.219 Uiso 1 1 calc R U . . .
H48C H 0.712412 -0.140964 0.717191 0.219 Uiso 1 1 calc R U . . .
C49 C 0.2377(6) 0.2148(4) 0.54560(17) 0.0764(15) Uani 1 1 d . . . . .
C50 C 0.1971(5) 0.1562(4) 0.58082(17) 0.0729(15) Uani 1 1 d . . . . .
C51 C 0.1477(5) 0.0915(4) 0.62561(16) 0.0609(13) Uani 1 1 d . . . . .
C52 C 0.2293(5) -0.0067(4) 0.64317(17) 0.0642(13) Uani 1 1 d . . . . .
H52 H 0.316129 -0.034797 0.624061 0.077 Uiso 1 1 calc R U . . .
C53 C 0.0200(5) 0.1304(4) 0.65315(16) 0.0632(13) Uani 1 1 d . . . . .
H53 H -0.037291 0.197012 0.640898 0.076 Uiso 1 1 calc R U . . .
C54 C -0.0243(5) 0.0720(4) 0.69865(15) 0.0536(11) Uani 1 1 d . . . . .
H54 H -0.112057 0.098874 0.717177 0.064 Uiso 1 1 calc R U . . .
C55 C 0.1847(5) -0.0644(4) 0.68866(15) 0.0575(12) Uani 1 1 d . . . . .
H55 H 0.241582 -0.131861 0.700330 0.069 Uiso 1 1 calc R U . . .
C56 C 0.0591(4) -0.0256(3) 0.71733(14) 0.0458(10) Uani 1 1 d . . . . .
C57 C 0.0151(4) -0.0842(3) 0.76769(14) 0.0403(9) Uani 1 1 d . . . . .
C58 C -0.0540(3) -0.0232(3) 0.81326(13) 0.0352(9) Uani 1 1 d . . . . .
H58 H -0.074985 0.058397 0.812345 0.042 Uiso 1 1 calc R U . . .
C59 C 0.0451(4) -0.2032(3) 0.77101(15) 0.0546(11) Uani 1 1 d . . . . .
H59 H 0.093516 -0.246829 0.740478 0.065 Uiso 1 1 calc R U . . .
C60 C 0.0068(4) -0.2595(3) 0.81731(15) 0.0487(11) Uani 1 1 d . . . . .
H60 H 0.028644 -0.341061 0.818371 0.058 Uiso 1 1 calc R U . . .
C61 C -0.0929(3) -0.0794(3) 0.86018(13) 0.0339(8) Uani 1 1 d . . . . .
H61 H -0.140202 -0.036038 0.891003 0.041 Uiso 1 1 calc R U . . .
C62 C -0.0633(4) -0.1981(3) 0.86232(14) 0.0362(9) Uani 1 1 d . . . . .
C63 C -0.1434(4) -0.3632(3) 0.90604(14) 0.0370(9) Uani 1 1 d . . . . .
C64 C -0.2272(4) -0.3836(3) 0.86865(16) 0.0475(10) Uani 1 1 d . . . . .
H64 H -0.260110 -0.324665 0.844223 0.057 Uiso 1 1 calc R U . . .
C65 C -0.0963(4) -0.4510(3) 0.94080(16) 0.0550(11) Uani 1 1 d . . . . .
H65 H -0.036979 -0.438899 0.966471 0.066 Uiso 1 1 calc R U . . .
C66 C -0.1342(5) -0.5550(4) 0.93862(19) 0.0697(14) Uani 1 1 d . . . . .
H66 H -0.102435 -0.613690 0.963329 0.084 Uiso 1 1 calc R U . . .
C67 C -0.2642(4) -0.4895(4) 0.86633(18) 0.0559(11) Uani 1 1 d . . . . .
H67 H -0.322225 -0.502850 0.840397 0.067 Uiso 1 1 calc R U . . .
C68 C -0.2168(5) -0.5753(4) 0.90156(19) 0.0605(13) Uani 1 1 d . . . . .
H68 H -0.241653 -0.648143 0.899973 0.073 Uiso 1 1 calc R U . . .
C69 C -0.0938(4) -0.2111(3) 0.96217(13) 0.0330(8) Uani 1 1 d . . . . .
C70 C 0.0217(4) -0.1742(3) 0.97260(14) 0.0373(9) Uani 1 1 d . . . . .
H70 H 0.094703 -0.177633 0.944580 0.045 Uiso 1 1 calc R U . . .
C71 C -0.1999(4) -0.2055(3) 1.00331(14) 0.0413(9) Uani 1 1 d . . . . .
H71 H -0.280401 -0.229534 0.996305 0.050 Uiso 1 1 calc R U . . .
C72 C -0.1883(4) -0.1651(3) 1.05433(15) 0.0473(10) Uani 1 1 d . . . . .
H72 H -0.260268 -0.163080 1.082662 0.057 Uiso 1 1 calc R U . . .
C73 C 0.0314(4) -0.1322(3) 1.02366(15) 0.0414(9) Uani 1 1 d . . . . .
H73 H 0.110833 -0.106284 1.030551 0.050 Uiso 1 1 calc R U . . .
C74 C -0.0733(4) -0.1277(3) 1.06470(15) 0.0427(10) Uani 1 1 d . . . . .
H74 H -0.066280 -0.098971 1.099852 0.051 Uiso 1 1 calc R U . . .

loop_
_atom_site_aniso_label
_atom_site_aniso_U_11
_atom_site_aniso_U_22
_atom_site_aniso_U_33
_atom_site_aniso_U_23
_atom_site_aniso_U_13
_atom_site_aniso_U_12
O1 0.074(3) 0.230(5) 0.073(3) 0.073(3) -0.027(2) -0.059(3)
O2 0.110(3) 0.074(2) 0.053(2) 0.0270(17) 0.006(2) 0.001(2)
N1 0.056(2) 0.0314(17) 0.0330(18) 0.0061(14) -0.0070(15) -0.0110(15)
N2 0.058(2) 0.0331(17) 0.0279(17) 0.0098(13) -0.0002(14) -0.0174(15)
C1 0.050(3) 0.078(3) 0.029(2) 0.008(2) 0.0008(18) -0.032(2)
C2 0.053(3) 0.056(3) 0.045(3) 0.022(2) -0.007(2) -0.023(2)
C3 0.045(3) 0.058(3) 0.041(3) -0.007(2) 0.0075(19) -0.018(2)
C4 0.043(2) 0.039(2) 0.038(2) 0.0116(17) -0.0042(18) -0.0091(18)
C5 0.038(2) 0.040(2) 0.042(2) 0.0013(18) 0.0004(18) -0.0038(18)
C6 0.032(2) 0.035(2) 0.036(2) 0.0056(16) 0.0005(16) -0.0065(16)
C7 0.044(2) 0.031(2) 0.045(2) 0.0024(18) -0.0131(19) 0.0006(18)
C8 0.054(3) 0.033(2) 0.059(3) 0.0047(19) -0.012(2) -0.0042(19)
C9 0.059(3) 0.045(2) 0.042(3) -0.0009(19) -0.013(2) 0.001(2)
C10 0.078(3) 0.052(3) 0.060(3) -0.011(2) -0.026(3) 0.010(3)
C11 0.058(3) 0.043(3) 0.091(4) 0.011(3) -0.030(3) -0.010(2)
C12 0.082(4) 0.037(3) 0.087(4) -0.008(3) -0.041(3) -0.001(2)
C13 0.041(2) 0.033(2) 0.030(2) 0.0036(16) -0.0010(17) -0.0037(17)
C14 0.039(2) 0.036(2) 0.036(2) 0.0096(16) -0.0099(17) -0.0032(17)
C15 0.039(2) 0.045(2) 0.043(2) 0.0084(18) -0.0072(18) -0.0083(18)
C16 0.043(2) 0.041(2) 0.044(2) 0.0132(18) -0.0093(18) -0.0015(19)
C17 0.037(2) 0.040(2) 0.040(2) 0.0055(17) -0.0044(17) -0.0052(18)
C18 0.039(2) 0.0286(19) 0.031(2) 0.0061(15) -0.0018(17) -0.0018(17)
C19 0.037(2) 0.036(2) 0.037(2) 0.0066(17) -0.0004(17) 0.0007(18)
C20 0.045(2) 0.048(2) 0.039(2) 0.0111(18) -0.0050(18) -0.007(2)
C21 0.053(3) 0.052(2) 0.042(2) 0.0142(19) -0.006(2) -0.014(2)
C22 0.061(3) 0.056(3) 0.042(2) 0.015(2) -0.010(2) -0.013(2)
C23 0.049(3) 0.043(2) 0.049(3) 0.0113(19) 0.002(2) -0.0128(19)
C24 0.055(3) 0.042(2) 0.035(2) 0.0120(18) 0.0033(19) -0.002(2)
C25 0.057(3) 0.055(3) 0.045(3) 0.012(2) 0.006(2) -0.007(2)
C26 0.063(3) 0.058(3) 0.043(3) 0.013(2) 0.004(2) -0.014(2)
C27 0.063(3) 0.063(3) 0.037(2) 0.012(2) 0.004(2) -0.024(2)
C28 0.062(3) 0.059(3) 0.043(3) 0.013(2) 0.006(2) -0.016(2)
C29 0.076(4) 0.121(4) 0.041(3) 0.027(3) -0.014(2) -0.051(3)
C30 0.084(4) 0.055(3) 0.036(2) 0.015(2) 0.002(2) -0.016(3)
C31 0.099(4) 0.083(3) 0.038(3) 0.010(2) 0.004(3) -0.057(3)
C32 0.101(4) 0.158(6) 0.048(3) 0.037(3) -0.020(3) -0.086(4)
C33 0.077(5) 0.61(2) 0.076(5) 0.112(9) -0.038(4) -0.145(9)
C34 0.092(6) 0.344(12) 0.080(5) -0.029(6) 0.021(4) -0.122(7)
C35 0.068(4) 0.174(6) 0.064(4) 0.017(4) -0.011(3) -0.031(4)
C36 0.081(4) 0.116(5) 0.099(5) -0.031(4) 0.024(4) -0.034(4)
C37 0.071(4) 0.120(5) 0.074(4) -0.008(3) 0.011(3) -0.022(3)
C38 0.092(4) 0.058(3) 0.131(5) 0.005(3) 0.026(4) -0.014(3)
C39 0.075(4) 0.138(5) 0.093(4) -0.030(4) 0.015(3) -0.049(4)
C40 0.081(4) 0.100(4) 0.067(3) -0.010(3) 0.013(3) -0.009(3)
C41 0.092(5) 0.344(13) 0.095(5) 0.101(7) 0.027(4) 0.076(7)
C42 0.084(5) 0.238(10) 0.150(7) 0.143(7) 0.035(5) 0.030(6)
C43 0.182(11) 0.238(12) 0.331(16) 0.178(12) -0.146(11) -0.091(10)
C44 0.189(9) 0.190(9) 0.314(13) 0.164(9) -0.121(9) -0.123(8)
C45 0.150(6) 0.111(5) 0.089(5) -0.009(4) -0.014(4) 0.019(5)
C46 0.095(5) 0.110(5) 0.088(4) 0.023(4) -0.015(3) 0.003(4)
C47 0.182(8) 0.093(5) 0.122(6) 0.017(4) 0.028(5) 0.005(5)
C48 0.184(8) 0.107(5) 0.121(6) 0.043(4) -0.006(5) 0.027(5)
C49 0.116(4) 0.089(4) 0.038(3) 0.004(2) 0.004(3) -0.061(3)
C50 0.113(4) 0.084(3) 0.037(3) 0.005(2) -0.001(3) -0.060(3)
C51 0.088(4) 0.074(3) 0.032(2) 0.007(2) 0.001(2) -0.049(3)
C52 0.079(3) 0.073(3) 0.045(3) -0.003(2) 0.013(2) -0.034(3)
C53 0.087(4) 0.072(3) 0.039(3) 0.023(2) -0.011(2) -0.036(3)
C54 0.065(3) 0.063(3) 0.039(2) 0.014(2) -0.008(2) -0.027(2)
C55 0.074(3) 0.062(3) 0.039(2) 0.006(2) 0.009(2) -0.026(2)
C56 0.059(3) 0.054(3) 0.029(2) 0.0082(18) -0.0026(19) -0.023(2)
C57 0.045(2) 0.048(2) 0.032(2) 0.0085(18) -0.0044(18) -0.0162(19)
C58 0.035(2) 0.036(2) 0.035(2) 0.0110(17) -0.0085(17) -0.0074(17)
C59 0.077(3) 0.047(3) 0.035(2) -0.0010(19) 0.014(2) -0.012(2)
C60 0.067(3) 0.035(2) 0.039(2) 0.0032(18) 0.007(2) -0.006(2)
C61 0.037(2) 0.033(2) 0.030(2) 0.0065(15) -0.0019(16) -0.0046(16)
C62 0.036(2) 0.041(2) 0.031(2) 0.0092(16) -0.0021(16) -0.0082(17)
C63 0.041(2) 0.034(2) 0.034(2) 0.0063(16) -0.0009(17) -0.0072(17)
C64 0.048(3) 0.037(2) 0.054(3) -0.0029(19) -0.007(2) -0.0004(19)
C65 0.076(3) 0.040(2) 0.053(3) 0.016(2) -0.018(2) -0.018(2)
C66 0.108(4) 0.046(3) 0.059(3) 0.017(2) -0.006(3) -0.027(3)
C67 0.043(3) 0.048(3) 0.075(3) -0.018(2) -0.006(2) -0.004(2)
C68 0.063(3) 0.041(3) 0.076(3) -0.005(2) 0.020(3) -0.019(2)
C69 0.044(2) 0.0287(19) 0.025(2) 0.0094(15) -0.0042(17) -0.0046(17)
C70 0.038(2) 0.036(2) 0.037(2) 0.0106(17) -0.0018(17) -0.0060(17)
C71 0.041(2) 0.050(2) 0.035(2) 0.0056(18) -0.0031(18) -0.0136(18)
C72 0.050(3) 0.056(3) 0.035(2) 0.0053(19) 0.0072(19) -0.014(2)
C73 0.043(2) 0.039(2) 0.043(2) 0.0093(18) -0.0081(19) -0.0076(18)
C74 0.054(3) 0.042(2) 0.032(2) 0.0044(17) -0.0060(19) -0.009(2)

loop_
_atom_type_symbol
_atom_type_description
_atom_type_scat_dispersion_real
_atom_type_scat_dispersion_imag
_atom_type_scat_source
C C 0.0033 0.0016 'International Tables Vol C Tables 4.2.6.8 and 6.1.1.4'
H H 0.0000 0.0000 'International Tables Vol C Tables 4.2.6.8 and 6.1.1.4'
N N 0.0061 0.0033 'International Tables Vol C Tables 4.2.6.8 and 6.1.1.4'
O O 0.0106 0.0060 'International Tables Vol C Tables 4.2.6.8 and 6.1.1.4'

loop_
_exptl_crystal_face_index_h
_exptl_crystal_face_index_k
_exptl_crystal_face_index_l
_exptl_crystal_face_perp_dist
1.00 -2.00 4.00 0.0710
0.00 -1.00 1.00 0.0460
0.00 1.00 -1.00 0.0250
-1.00 -4.00 3.00 0.0250
1.00 4.00 -3.00 0.0450
0.00 -1.00 -1.00 0.0390
-1.00 1.00 -4.00 0.0510
0.00 2.00 1.00 0.0370
1.00 -1.00 -3.00 0.0850
-1.00 1.00 3.00 0.0400
0.00 2.00 3.00 0.0370
0.00 -2.00 -3.00 0.0340
0.00 0.00 -1.00 0.0270
0.00 0.00 1.00 0.0350
3.00 1.00 3.00 0.1140
-2.00 0.00 -1.00 0.0660

loop_
_geom_angle_atom_site_label_1
_geom_angle_atom_site_label_2
_geom_angle_atom_site_label_3
_geom_angle
_geom_angle_site_symmetry_1
_geom_angle_site_symmetry_3
_geom_angle_publ_flag
C29 O1 C33 116.3(5) . . ?
C41 O2 C30 118.8(4) . . ?
C6 N1 C7 123.0(3) . . ?
C6 N1 C13 118.7(3) . . ?
C7 N1 C13 117.3(3) . . ?
C62 N2 C63 120.0(3) . . ?
C69 N2 C62 119.8(3) . . ?
C69 N2 C63 119.6(3) . . ?
C2 C1 H1 120.4 . . ?
C2 C1 C3 119.1(4) . . ?
C3 C1 H1 120.4 . . ?
C1 C2 H2 119.4 . . ?
C1 C2 C4 121.1(4) . . ?
C4 C2 H2 119.4 . . ?
C1 C3 H3 119.6 . . ?
C5 C3 C1 120.8(4) . . ?
C5 C3 H3 119.6 . . ?
C2 C4 H4 120.1 . . ?
C2 C4 C6 119.7(4) . . ?
C6 C4 H4 120.1 . . ?
C3 C5 H5 119.8 . . ?
C3 C5 C6 120.3(4) . . ?
C6 C5 H5 119.8 . . ?
C4 C6 N1 121.7(3) . . ?
C5 C6 N1 119.4(3) . . ?
C5 C6 C4 118.8(3) . . ?
C8 C7 N1 120.3(3) . . ?
C9 C7 N1 120.5(3) . . ?
C9 C7 C8 119.3(4) . . ?
C7 C8 H8 120.2 . . ?
C11 C8 C7 119.6(4) . . ?
C11 C8 H8 120.2 . . ?
C7 C9 H9 119.9 . . ?
C10 C9 C7 120.2(4) . . ?
C10 C9 H9 119.9 . . ?
C9 C10 H10 119.5 . . ?
C12 C10 C9 120.9(4) . . ?
C12 C10 H10 119.5 . . ?
C8 C11 H11 119.7 . . ?
C12 C11 C8 120.7(4) . . ?
C12 C11 H11 119.7 . . ?
C10 C12 C11 119.3(4) . . ?
C10 C12 H12 120.4 . . ?
C11 C12 H12 120.4 . . ?
C14 C13 N1 120.9(3) . . ?
C14 C13 C15 118.9(3) . . ?
C15 C13 N1 120.2(3) . . ?
C13 C14 H14 119.7 . . ?
C13 C14 C17 120.6(3) . . ?
C17 C14 H14 119.7 . . ?
C13 C15 H15 119.9 . . ?
C16 C15 C13 120.2(4) . . ?
C16 C15 H15 119.9 . . ?
C15 C16 H16 119.0 . . ?
C15 C16 C18 122.1(3) . . ?
C18 C16 H16 119.0 . . ?
C14 C17 H17 119.3 . . ?
C14 C17 C18 121.4(3) . . ?
C18 C17 H17 119.3 . . ?
C16 C18 C17 116.7(3) . . ?
C16 C18 C19 122.3(3) . . ?
C17 C18 C19 120.9(3) . . ?
C20 C19 C18 122.0(3) . . ?
C20 C19 C21 116.8(3) . . ?
C21 C19 C18 121.2(4) . . ?
C19 C20 H20 119.2 . . ?
C23 C20 C19 121.6(4) . . ?
C23 C20 H20 119.2 . . ?
C19 C21 H21 119.2 . . ?
C22 C21 C19 121.7(4) . . ?
C22 C21 H21 119.2 . . ?
C21 C22 H22 119.4 . . ?
C21 C22 C24 121.2(4) . . ?
C24 C22 H22 119.4 . . ?
C20 C23 H23 119.7 . . ?
C24 C23 C20 120.7(4) . . ?
C24 C23 H23 119.7 . . ?
C22 C24 C23 118.1(3) . . ?
C22 C24 C25 121.1(4) . . ?
C23 C24 C25 120.8(4) . . ?
C26 C25 C24 178.2(5) . . ?
C25 C26 C27 179.7(5) . . ?
C28 C27 C26 121.1(4) . . ?
C29 C27 C26 120.3(4) . . ?
C29 C27 C28 118.6(4) . . ?
C27 C28 H28 119.6 . . ?
C30 C28 C27 120.7(4) . . ?
C30 C28 H28 119.6 . . ?
O1 C29 C27 115.3(4) . . ?
O1 C29 C32 123.8(5) . . ?
C32 C29 C27 120.8(5) . . ?
O2 C30 C28 122.7(4) . . ?
O2 C30 C31 117.5(4) . . ?
C31 C30 C28 119.7(4) . . ?
C30 C31 C32 119.8(4) . . ?
C30 C31 C49 120.9(5) . . ?
C32 C31 C49 119.3(5) . . ?
C29 C32 C31 120.3(5) . . ?
C29 C32 H32 119.9 . . ?
C31 C32 H32 119.9 . . ?
O1 C33 H33A 106.5 . . ?
O1 C33 H33B 106.5 . . ?
H33A C33 H33B 106.5 . . ?
C34 C33 O1 123.2(7) . . ?
C34 C33 H33A 106.5 . . ?
C34 C33 H33B 106.5 . . ?
C33 C34 H33C 90.6 . . ?
C33 C34 C35 124.3(7) . . ?
C33 C34 C39 120.9(7) . . ?
C35 C34 H33C 90.6 . . ?
C35 C34 C39 114.8(6) . . ?
C39 C34 H33C 90.6 . . ?
C34 C35 H35A 108.5 . . ?
C34 C35 H35B 108.5 . . ?
C34 C35 C36 115.2(6) . . ?
H35A C35 H35B 107.5 . . ?
C36 C35 H35A 108.5 . . ?
C36 C35 H35B 108.5 . . ?
C35 C36 H36A 108.8 . . ?
C35 C36 H36B 108.8 . . ?
H36A C36 H36B 107.7 . . ?
C37 C36 C35 113.8(5) . . ?
C37 C36 H36A 108.8 . . ?
C37 C36 H36B 108.8 . . ?
C36 C37 H37A 108.1 . . ?
C36 C37 H37B 108.1 . . ?
C36 C37 C38 116.7(5) . . ?
H37A C37 H37B 107.3 . . ?
C38 C37 H37A 108.1 . . ?
C38 C37 H37B 108.1 . . ?
C37 C38 H38A 109.5 . . ?
C37 C38 H38B 109.5 . . ?
C37 C38 H38C 109.5 . . ?
H38A C38 H38B 109.5 . . ?
H38A C38 H38C 109.5 . . ?
H38B C38 H38C 109.5 . . ?
C34 C39 H39A 109.1 . . ?
C34 C39 H39B 109.1 . . ?
H39A C39 H39B 107.9 . . ?
C40 C39 C34 112.4(5) . . ?
C40 C39 H39A 109.1 . . ?
C40 C39 H39B 109.1 . . ?
C39 C40 H40A 109.5 . . ?
C39 C40 H40B 109.5 . . ?
C39 C40 H40C 109.5 . . ?
H40A C40 H40B 109.5 . . ?
H40A C40 H40C 109.5 . . ?
H40B C40 H40C 109.5 . . ?
O2 C41 H41A 109.1 . . ?
O2 C41 H41B 109.1 . . ?
O2 C41 C42 112.5(5) . . ?
H41A C41 H41B 107.8 . . ?
C42 C41 H41A 109.1 . . ?
C42 C41 H41B 109.1 . . ?
C41 C42 H42 99.9 . . ?
C41 C42 C45 110.7(8) . . ?
C43 C42 C41 112.9(6) . . ?
C43 C42 H42 99.9 . . ?
C43 C42 C45 127.5(8) . . ?
C45 C42 H42 99.9 . . ?
C42 C43 H43 116.8 . . ?
C42 C43 C44 126.4(10) . . ?
C44 C43 H43 116.8 . . ?
C43 C44 H44A 109.5 . . ?
C43 C44 H44B 109.5 . . ?
C43 C44 H44C 109.5 . . ?
H44A C44 H44B 109.5 . . ?
H44A C44 H44C 109.5 . . ?
H44B C44 H44C 109.5 . . ?
C42 C45 H45A 108.1 . . ?
C42 C45 H45B 108.1 . . ?
H45A C45 H45B 107.3 . . ?
C46 C45 C42 116.7(6) . . ?
C46 C45 H45A 108.1 . . ?
C46 C45 H45B 108.1 . . ?
C45 C46 H46A 107.8 . . ?
C45 C46 H46B 107.8 . . ?
H46A C46 H46B 107.2 . . ?
C47 C46 C45 117.9(6) . . ?
C47 C46 H46A 107.8 . . ?
C47 C46 H46B 107.8 . . ?
C46 C47 H47A 108.1 . . ?
C46 C47 H47B 108.1 . . ?
H47A C47 H47B 107.3 . . ?
C48 C47 C46 116.8(7) . . ?
C48 C47 H47A 108.1 . . ?
C48 C47 H47B 108.1 . . ?
C47 C48 H48A 109.5 . . ?
C47 C48 H48B 109.5 . . ?
C47 C48 H48C 109.5 . . ?
H48A C48 H48B 109.5 . . ?
H48A C48 H48C 109.5 . . ?
H48B C48 H48C 109.5 . . ?
C50 C49 C31 175.6(6) . . ?
C49 C50 C51 176.4(5) . . ?
C52 C51 C50 120.3(5) . . ?
C52 C51 C53 119.4(4) . . ?
C53 C51 C50 120.2(5) . . ?
C51 C52 H52 120.0 . . ?
C51 C52 C55 120.1(4) . . ?
C55 C52 H52 120.0 . . ?
C51 C53 H53 119.9 . . ?
C51 C53 C54 120.2(4) . . ?
C54 C53 H53 119.9 . . ?
C53 C54 H54 119.7 . . ?
C53 C54 C56 120.6(4) . . ?
C56 C54 H54 119.7 . . ?
C52 C55 H55 119.3 . . ?
C56 C55 C52 121.3(4) . . ?
C56 C55 H55 119.3 . . ?
C54 C56 C57 120.7(4) . . ?
C55 C56 C54 118.4(4) . . ?
C55 C56 C57 121.0(4) . . ?
C58 C57 C56 121.9(3) . . ?
C58 C57 C59 117.6(3) . . ?
C59 C57 C56 120.5(3) . . ?
C57 C58 H58 119.4 . . ?
C57 C58 C61 121.1(3) . . ?
C61 C58 H58 119.4 . . ?
C57 C59 H59 119.2 . . ?
C60 C59 C57 121.7(3) . . ?
C60 C59 H59 119.2 . . ?
C59 C60 H60 119.8 . . ?
C59 C60 C62 120.3(3) . . ?
C62 C60 H60 119.8 . . ?
C58 C61 H61 119.8 . . ?
C62 C61 C58 120.3(3) . . ?
C62 C61 H61 119.8 . . ?
C60 C62 N2 121.1(3) . . ?
C60 C62 C61 119.0(3) . . ?
C61 C62 N2 119.9(3) . . ?
C64 C63 N2 121.8(3) . . ?
C64 C63 C65 118.5(4) . . ?
C65 C63 N2 119.7(3) . . ?
C63 C64 H64 119.8 . . ?
C63 C64 C67 120.5(4) . . ?
C67 C64 H64 119.8 . . ?
C63 C65 H65 119.6 . . ?
C66 C65 C63 120.7(4) . . ?
C66 C65 H65 119.6 . . ?
C65 C66 H66 119.6 . . ?
C68 C66 C65 120.8(4) . . ?
C68 C66 H66 119.6 . . ?
C64 C67 H67 119.9 . . ?
C68 C67 C64 120.1(4) . . ?
C68 C67 H67 119.9 . . ?
C66 C68 C67 119.4(4) . . ?
C66 C68 H68 120.3 . . ?
C67 C68 H68 120.3 . . ?
C70 C69 N2 121.1(3) . . ?
C70 C69 C71 119.5(3) . . ?
C71 C69 N2 119.4(3) . . ?
C69 C70 H70 120.0 . . ?
C73 C70 C69 120.1(3) . . ?
C73 C70 H70 120.0 . . ?
C69 C71 H71 120.1 . . ?
C72 C71 C69 119.9(4) . . ?
C72 C71 H71 120.1 . . ?
C71 C72 H72 119.7 . . ?
C71 C72 C74 120.6(3) . . ?
C74 C72 H72 119.7 . . ?
C70 C73 H73 119.8 . . ?
C74 C73 C70 120.5(4) . . ?
C74 C73 H73 119.8 . . ?
C72 C74 H74 120.3 . . ?
C73 C74 C72 119.4(4) . . ?
C73 C74 H74 120.3 . . ?

loop_
_geom_bond_atom_site_label_1
_geom_bond_atom_site_label_2
_geom_bond_distance
_geom_bond_site_symmetry_2
_geom_bond_publ_flag
O1 C29 1.361(6) . ?
O1 C33 1.433(7) . ?
O2 C30 1.366(5) . ?
O2 C41 1.298(7) . ?
N1 C6 1.411(4) . ?
N1 C7 1.415(4) . ?
N1 C13 1.430(4) . ?
N2 C62 1.420(4) . ?
N2 C63 1.421(4) . ?
N2 C69 1.415(4) . ?
C1 H1 0.9500 . ?
C1 C2 1.371(5) . ?
C1 C3 1.378(5) . ?
C2 H2 0.9500 . ?
C2 C4 1.379(5) . ?
C3 H3 0.9500 . ?
C3 C5 1.370(5) . ?
C4 H4 0.9500 . ?
C4 C6 1.393(5) . ?
C5 H5 0.9500 . ?
C5 C6 1.391(5) . ?
C7 C8 1.390(5) . ?
C7 C9 1.385(5) . ?
C8 H8 0.9500 . ?
C8 C11 1.385(6) . ?
C9 H9 0.9500 . ?
C9 C10 1.376(6) . ?
C10 H10 0.9500 . ?
C10 C12 1.369(6) . ?
C11 H11 0.9500 . ?
C11 C12 1.382(6) . ?
C12 H12 0.9500 . ?
C13 C14 1.380(5) . ?
C13 C15 1.385(5) . ?
C14 H14 0.9500 . ?
C14 C17 1.388(5) . ?
C15 H15 0.9500 . ?
C15 C16 1.381(5) . ?
C16 H16 0.9500 . ?
C16 C18 1.393(5) . ?
C17 H17 0.9500 . ?
C17 C18 1.396(5) . ?
C18 C19 1.478(5) . ?
C19 C20 1.391(5) . ?
C19 C21 1.393(5) . ?
C20 H20 0.9500 . ?
C20 C23 1.390(5) . ?
C21 H21 0.9500 . ?
C21 C22 1.377(5) . ?
C22 H22 0.9500 . ?
C22 C24 1.382(5) . ?
C23 H23 0.9500 . ?
C23 C24 1.385(5) . ?
C24 C25 1.440(5) . ?
C25 C26 1.193(5) . ?
C26 C27 1.431(5) . ?
C27 C28 1.394(6) . ?
C27 C29 1.386(6) . ?
C28 H28 0.9500 . ?
C28 C30 1.387(5) . ?
C29 C32 1.376(6) . ?
C30 C31 1.382(6) . ?
C31 C32 1.387(7) . ?
C31 C49 1.431(6) . ?
C32 H32 0.9500 . ?
C33 H33A 0.9900 . ?
C33 H33B 0.9900 . ?
C33 C34 1.134(8) . ?
C34 H33C 1.0000 . ?
C34 C35 1.507(7) . ?
C34 C39 1.540(8) . ?
C35 H35A 0.9900 . ?
C35 H35B 0.9900 . ?
C35 C36 1.538(7) . ?
C36 H36A 0.9900 . ?
C36 H36B 0.9900 . ?
C36 C37 1.457(6) . ?
C37 H37A 0.9900 . ?
C37 H37B 0.9900 . ?
C37 C38 1.524(7) . ?
C38 H38A 0.9800 . ?
C38 H38B 0.9800 . ?
C38 H38C 0.9800 . ?
C39 H39A 0.9900 . ?
C39 H39B 0.9900 . ?
C39 C40 1.461(7) . ?
C40 H40A 0.9800 . ?
C40 H40B 0.9800 . ?
C40 H40C 0.9800 . ?
C41 H41A 0.9900 . ?
C41 H41B 0.9900 . ?
C41 C42 1.531(8) . ?
C42 H42 1.0000 . ?
C42 C43 1.287(11) . ?
C42 C45 1.536(10) . ?
C43 H43 0.9500 . ?
C43 C44 1.380(10) . ?
C44 H44A 0.9800 . ?
C44 H44B 0.9800 . ?
C44 H44C 0.9800 . ?
C45 H45A 0.9900 . ?
C45 H45B 0.9900 . ?
C45 C46 1.510(7) . ?
C46 H46A 0.9900 . ?
C46 H46B 0.9900 . ?
C46 C47 1.491(8) . ?
C47 H47A 0.9900 . ?
C47 H47B 0.9900 . ?
C47 C48 1.461(8) . ?
C48 H48A 0.9800 . ?
C48 H48B 0.9800 . ?
C48 H48C 0.9800 . ?
C49 C50 1.196(5) . ?
C50 C51 1.439(6) . ?
C51 C52 1.382(6) . ?
C51 C53 1.387(6) . ?
C52 H52 0.9500 . ?
C52 C55 1.387(5) . ?
C53 H53 0.9500 . ?
C53 C54 1.391(5) . ?
C54 H54 0.9500 . ?
C54 C56 1.395(5) . ?
C55 H55 0.9500 . ?
C55 C56 1.381(5) . ?
C56 C57 1.485(5) . ?
C57 C58 1.386(5) . ?
C57 C59 1.387(5) . ?
C58 H58 0.9500 . ?
C58 C61 1.387(4) . ?
C59 H59 0.9500 . ?
C59 C60 1.374(5) . ?
C60 H60 0.9500 . ?
C60 C62 1.381(5) . ?
C61 H61 0.9500 . ?
C61 C62 1.382(4) . ?
C63 C64 1.375(5) . ?
C63 C65 1.383(5) . ?
C64 H64 0.9500 . ?
C64 C67 1.385(5) . ?
C65 H65 0.9500 . ?
C65 C66 1.368(6) . ?
C66 H66 0.9500 . ?
C66 C68 1.359(6) . ?
C67 H67 0.9500 . ?
C67 C68 1.377(6) . ?
C68 H68 0.9500 . ?
C69 C70 1.380(5) . ?
C69 C71 1.386(5) . ?
C70 H70 0.9500 . ?
C70 C73 1.380(5) . ?
C71 H71 0.9500 . ?
C71 C72 1.377(5) . ?
C72 H72 0.9500 . ?
C72 C74 1.377(5) . ?
C73 H73 0.9500 . ?
C73 C74 1.377(5) . ?
C74 H74 0.9500 . ?

loop_
_geom_torsion_atom_site_label_1
_geom_torsion_atom_site_label_2
_geom_torsion_atom_site_label_3
_geom_torsion_atom_site_label_4
_geom_torsion
_geom_torsion_site_symmetry_1
_geom_torsion_site_symmetry_2
_geom_torsion_site_symmetry_3
_geom_torsion_site_symmetry_4
_geom_torsion_publ_flag
O1 C29 C32 C31 -178.5(5) . . . . ?
O1 C33 C34 C35 15(2) . . . . ?
O1 C33 C34 C39 -166.8(9) . . . . ?
O2 C30 C31 C32 179.5(4) . . . . ?
O2 C30 C31 C49 2.3(7) . . . . ?
O2 C41 C42 C43 -149.7(12) . . . . ?
O2 C41 C42 C45 60.2(11) . . . . ?
N1 C7 C8 C11 178.4(3) . . . . ?
N1 C7 C9 C10 -178.9(3) . . . . ?
N1 C13 C14 C17 -176.7(3) . . . . ?
N1 C13 C15 C16 177.3(3) . . . . ?
N2 C63 C64 C67 -178.7(3) . . . . ?
N2 C63 C65 C66 178.1(4) . . . . ?
N2 C69 C70 C73 -179.8(3) . . . . ?
N2 C69 C71 C72 178.8(3) . . . . ?
C1 C2 C4 C6 1.0(6) . . . . ?
C1 C3 C5 C6 1.9(6) . . . . ?
C2 C1 C3 C5 -2.3(6) . . . . ?
C2 C4 C6 N1 178.7(3) . . . . ?
C2 C4 C6 C5 -1.4(5) . . . . ?
C3 C1 C2 C4 0.8(6) . . . . ?
C3 C5 C6 N1 179.9(3) . . . . ?
C3 C5 C6 C4 -0.1(5) . . . . ?
C6 N1 C7 C8 -38.3(5) . . . . ?
C6 N1 C7 C9 142.2(3) . . . . ?
C6 N1 C13 C14 -50.9(5) . . . . ?
C6 N1 C13 C15 130.7(4) . . . . ?
C7 N1 C6 C4 -26.9(5) . . . . ?
C7 N1 C6 C5 153.2(3) . . . . ?
C7 N1 C13 C14 118.1(4) . . . . ?
C7 N1 C13 C15 -60.3(4) . . . . ?
C7 C8 C11 C12 0.6(6) . . . . ?
C7 C9 C10 C12 0.4(6) . . . . ?
C8 C7 C9 C10 1.6(6) . . . . ?
C8 C11 C12 C10 1.3(6) . . . . ?
C9 C7 C8 C11 -2.0(5) . . . . ?
C9 C10 C12 C11 -1.8(7) . . . . ?
C13 N1 C6 C4 141.4(3) . . . . ?
C13 N1 C6 C5 -38.5(5) . . . . ?
C13 N1 C7 C8 153.2(3) . . . . ?
C13 N1 C7 C9 -26.3(5) . . . . ?
C13 C14 C17 C18 -1.2(5) . . . . ?
C13 C15 C16 C18 0.0(6) . . . . ?
C14 C13 C15 C16 -1.1(5) . . . . ?
C14 C17 C18 C16 0.1(5) . . . . ?
C14 C17 C18 C19 176.7(3) . . . . ?
C15 C13 C14 C17 1.7(5) . . . . ?
C15 C16 C18 C17 0.5(5) . . . . ?
C15 C16 C18 C19 -176.1(3) . . . . ?
C16 C18 C19 C20 -157.1(4) . . . . ?
C16 C18 C19 C21 24.4(5) . . . . ?
C17 C18 C19 C20 26.4(5) . . . . ?
C17 C18 C19 C21 -152.1(3) . . . . ?
C18 C19 C20 C23 -177.6(3) . . . . ?
C18 C19 C21 C22 177.5(3) . . . . ?
C19 C20 C23 C24 0.1(6) . . . . ?
C19 C21 C22 C24 0.1(6) . . . . ?
C20 C19 C21 C22 -1.0(5) . . . . ?
C20 C23 C24 C22 -1.1(6) . . . . ?
C20 C23 C24 C25 178.8(4) . . . . ?
C21 C19 C20 C23 0.9(5) . . . . ?
C21 C22 C24 C23 1.0(6) . . . . ?
C21 C22 C24 C25 -178.9(4) . . . . ?
C26 C27 C28 C30 -178.9(4) . . . . ?
C26 C27 C29 O1 -1.9(7) . . . . ?
C26 C27 C29 C32 179.4(5) . . . . ?
C27 C28 C30 O2 -179.5(4) . . . . ?
C27 C28 C30 C31 -1.1(7) . . . . ?
C27 C29 C32 C31 0.0(8) . . . . ?
C28 C27 C29 O1 178.6(4) . . . . ?
C28 C27 C29 C32 -0.1(7) . . . . ?
C28 C30 C31 C32 1.1(7) . . . . ?
C28 C30 C31 C49 -176.2(4) . . . . ?
C29 O1 C33 C34 -144.2(13) . . . . ?
C29 C27 C28 C30 0.6(7) . . . . ?
C30 O2 C41 C42 -177.7(7) . . . . ?
C30 C31 C32 C29 -0.5(8) . . . . ?
C33 O1 C29 C27 172.2(7) . . . . ?
C33 O1 C29 C32 -9.2(9) . . . . ?
C33 C34 C35 C36 -125.9(14) . . . . ?
C33 C34 C39 C40 -114.9(13) . . . . ?
C34 C35 C36 C37 172.5(5) . . . . ?
C35 C34 C39 C40 63.0(10) . . . . ?
C35 C36 C37 C38 -176.8(5) . . . . ?
C39 C34 C35 C36 56.3(9) . . . . ?
C41 O2 C30 C28 -49.3(8) . . . . ?
C41 O2 C30 C31 132.2(7) . . . . ?
C41 C42 C43 C44 34(2) . . . . ?
C41 C42 C45 C46 -174.8(6) . . . . ?
C42 C45 C46 C47 173.8(6) . . . . ?
C43 C42 C45 C46 40.6(16) . . . . ?
C45 C42 C43 C44 177.8(10) . . . . ?
C45 C46 C47 C48 179.0(6) . . . . ?
C49 C31 C32 C29 176.8(5) . . . . ?
C50 C51 C52 C55 175.6(4) . . . . ?
C50 C51 C53 C54 -175.8(4) . . . . ?
C51 C52 C55 C56 -0.1(7) . . . . ?
C51 C53 C54 C56 0.4(6) . . . . ?
C52 C51 C53 C54 1.2(7) . . . . ?
C52 C55 C56 C54 1.6(6) . . . . ?
C52 C55 C56 C57 -176.7(4) . . . . ?
C53 C51 C52 C55 -1.3(7) . . . . ?
C53 C54 C56 C55 -1.8(6) . . . . ?
C53 C54 C56 C57 176.5(4) . . . . ?
C54 C56 C57 C58 -39.3(6) . . . . ?
C54 C56 C57 C59 142.2(4) . . . . ?
C55 C56 C57 C58 138.9(4) . . . . ?
C55 C56 C57 C59 -39.5(6) . . . . ?
C56 C57 C58 C61 -179.2(3) . . . . ?
C56 C57 C59 C60 179.3(4) . . . . ?
C57 C58 C61 C62 0.0(5) . . . . ?
C57 C59 C60 C62 -0.1(7) . . . . ?
C58 C57 C59 C60 0.9(6) . . . . ?
C58 C61 C62 N2 -178.8(3) . . . . ?
C58 C61 C62 C60 0.7(5) . . . . ?
C59 C57 C58 C61 -0.8(5) . . . . ?
C59 C60 C62 N2 178.9(4) . . . . ?
C59 C60 C62 C61 -0.7(6) . . . . ?
C62 N2 C63 C64 -45.9(5) . . . . ?
C62 N2 C63 C65 134.9(4) . . . . ?
C62 N2 C69 C70 -43.6(5) . . . . ?
C62 N2 C69 C71 136.5(3) . . . . ?
C63 N2 C62 C60 -33.1(5) . . . . ?
C63 N2 C62 C61 146.5(3) . . . . ?
C63 N2 C69 C70 128.1(3) . . . . ?
C63 N2 C69 C71 -51.8(4) . . . . ?
C63 C64 C67 C68 -0.1(6) . . . . ?
C63 C65 C66 C68 1.3(7) . . . . ?
C64 C63 C65 C66 -1.1(6) . . . . ?
C64 C67 C68 C66 0.3(6) . . . . ?
C65 C63 C64 C67 0.5(6) . . . . ?
C65 C66 C68 C67 -0.9(7) . . . . ?
C69 N2 C62 C60 138.6(4) . . . . ?
C69 N2 C62 C61 -41.8(5) . . . . ?
C69 N2 C63 C64 142.4(4) . . . . ?
C69 N2 C63 C65 -36.7(5) . . . . ?
C69 C70 C73 C74 0.5(5) . . . . ?
C69 C71 C72 C74 1.4(6) . . . . ?
C70 C69 C71 C72 -1.1(5) . . . . ?
C70 C73 C74 C72 -0.2(5) . . . . ?
C71 C69 C70 C73 0.1(5) . . . . ?
C71 C72 C74 C73 -0.8(6) . . . . ?
